data_4304483
loop_
_publ_author_name
'Li-Cheng Song'
'Chang-Gong Li'
'Jie Gao'
'Bang-Shao Yin'
'Xiang Luo'
'Xiao-Guang Zhang'
'Hai-Lin Bao'
'Qing-Mei Hu'

_publ_section_title
;
Synthesis, Structure, and Electrocatalysis of Diiron C-Functionalized
Propanedithiolate (PDT) Complexes Related to the Active Site of
[FeFe]-Hydrogenases
;
_journal_name_full 'Inorganic Chemistry'
_journal_page_first 4545
_journal_page_last 4553
_journal_paper_doi 10.1021/ic701982z
_journal_volume 47
_journal_year 2008
_chemical_formula_sum 'C19 H13 Cl3 Fe4 O14 S4'
_chemical_formula_weight 923.28
_chemical_name_systematic
; 
 ? 
;
_space_group_IT_number 14
_symmetry_cell_setting monoclinic
_symmetry_space_group_name_Hall '-P 2yn'
_symmetry_space_group_name_H-M 'P 1 21/n 1'
_atom_sites_solution_hydrogens geom
_atom_sites_solution_primary direct
_atom_sites_solution_secondary difmap
_audit_creation_method SHELXL-97
_cell_angle_alpha 90.00
_cell_angle_beta 99.132(5)
_cell_angle_gamma 90.00
_cell_formula_units_Z 4
_cell_length_a 15.122(4)
_cell_length_b 6.9241(18)
_cell_length_c 32.378(9)
_cell_measurement_reflns_used 1681
_cell_measurement_temperature 294(2)
_cell_measurement_theta_max 18.75
_cell_measurement_theta_min 2.52
_cell_volume 3347.2(16)
_computing_cell_refinement 'Bruker SMART'
_computing_data_collection 'Bruker SMART'
_computing_data_reduction 'Bruker SAINT'
_computing_molecular_graphics 'Bruker SHELXTL'
_computing_publication_material 'Bruker SHELXTL'
_computing_structure_refinement 'SHELXL-97 (Sheldrick, 1997)'
_computing_structure_solution 'SHELXS-97 (Sheldrick, 1990)'
_diffrn_ambient_temperature 294(2)
_diffrn_measured_fraction_theta_full 0.989
_diffrn_measured_fraction_theta_max 0.989
_diffrn_measurement_device_type 'CCD area detector'
_diffrn_measurement_method 'phi and omega scans'
_diffrn_radiation_monochromator graphite
_diffrn_radiation_source 'fine-focus sealed tube'
_diffrn_radiation_type MoK\a
_diffrn_radiation_wavelength 0.71073
_diffrn_reflns_av_R_equivalents 0.1249
_diffrn_reflns_av_sigmaI/netI 0.1823
_diffrn_reflns_limit_h_max 18
_diffrn_reflns_limit_h_min -9
_diffrn_reflns_limit_k_max 8
_diffrn_reflns_limit_k_min -8
_diffrn_reflns_limit_l_max 37
_diffrn_reflns_limit_l_min -40
_diffrn_reflns_number 18218
_diffrn_reflns_theta_full 26.53
_diffrn_reflns_theta_max 26.53
_diffrn_reflns_theta_min 1.27
_exptl_absorpt_coefficient_mu 2.247
_exptl_absorpt_correction_T_max 1.000000
_exptl_absorpt_correction_T_min 0.548083
_exptl_absorpt_correction_type multi-scan
_exptl_absorpt_process_details SADABS
_exptl_crystal_density_diffrn 1.832
_exptl_crystal_density_meas ?
_exptl_crystal_density_method 'not measured'
_exptl_crystal_F_000 1832
_exptl_crystal_size_max 0.28
_exptl_crystal_size_mid 0.18
_exptl_crystal_size_min 0.12
_refine_diff_density_max 0.451
_refine_diff_density_min -0.427
_refine_diff_density_rms 0.105
_refine_ls_extinction_method none
_refine_ls_goodness_of_fit_ref 0.981
_refine_ls_hydrogen_treatment constr
_refine_ls_matrix_type full
_refine_ls_number_parameters 399
_refine_ls_number_reflns 6892
_refine_ls_number_restraints 0
_refine_ls_restrained_S_all 0.981
_refine_ls_R_factor_all 0.1934
_refine_ls_R_factor_gt 0.0556
_refine_ls_shift/su_max 0.001
_refine_ls_shift/su_mean 0.000
_refine_ls_structure_factor_coef Fsqd
_refine_ls_weighting_details 'calc w=1/[\s^2^(Fo^2^)+(0.0100P)^2^+0.0000P] where P=(Fo^2^+2Fc^2^)/3'
_refine_ls_weighting_scheme calc
_refine_ls_wR_factor_gt 0.0679
_refine_ls_wR_factor_ref 0.0903
_reflns_number_gt 2633
_reflns_number_total 6892
_reflns_threshold_expression >2sigma(I)
_cod_data_source_file ic701982z-file009.cif
_cod_data_source_block 060620d
_cod_depositor_comments
;
The following automatic conversions were performed:
'_symmetry_cell_setting' value 'Monoclinic' changed to 'monoclinic'
according to '/home/saulius/struct/CIF-dictionaries/cif_core.dic'
dictionary named 'cif_core.dic' version 2.4.1 from
2010-06-29.

'_exptl_absorpt_correction_type' value 'MULTI-SCAN' changed
to 'multi-scan' according to
'/home/saulius/struct/CIF-dictionaries/cif_core.dic' dictionary named
'cif_core.dic' version 2.4.1 from
2010-06-29.

'_refine_ls_hydrogen_treatment' value 'CONSTR' changed to
'constr' according to '/home/saulius/struct/CIF-dictionaries/cif_core.dic'
dictionary named 'cif_core.dic' version 2.4.1 from 2010-06-29.

Automatic conversion script
Id: cif_fix_enum 1527 2010-12-29 10:47:43Z saulius 

The following automatic conversions were performed:

'_exptl_crystal_density_meas' value 'none' was changed to '?' - the
value is perceived as not measured.

Automatic conversion script
Id: cif_fix_values 3008 2015-01-20 13:52:24Z robertas 
;
_cod_original_cell_volume 3347.2(15)
_cod_database_code 4304483

loop_
_symmetry_equiv_pos_as_xyz
'x, y, z'
'-x+1/2, y+1/2, -z+1/2'
'-x, -y, -z'
'x-1/2, -y-1/2, z-1/2'

loop_
_atom_site_label
_atom_site_type_symbol
_atom_site_fract_x
_atom_site_fract_y
_atom_site_fract_z
_atom_site_U_iso_or_equiv
_atom_site_adp_type
_atom_site_occupancy
_atom_site_symmetry_multiplicity
_atom_site_calc_flag
_atom_site_refinement_flags
_atom_site_disorder_assembly
_atom_site_disorder_group
Fe1 Fe 0.98486(6) 0.03302(14) 0.09705(3) 0.0452(3) Uani 1 1 d . . .
Fe2 Fe 0.82198(6) 0.07685(12) 0.06734(3) 0.0412(3) Uani 1 1 d . . .
Fe3 Fe 0.38060(6) 0.48075(14) 0.13652(3) 0.0517(3) Uani 1 1 d . . .
Fe4 Fe 0.47488(6) 0.50208(13) 0.07932(3) 0.0450(3) Uani 1 1 d . . .
S1 S 0.87890(12) -0.1938(2) 0.10028(5) 0.0417(5) Uani 1 1 d . . .
S2 S 0.89178(12) 0.2337(2) 0.12482(6) 0.0503(5) Uani 1 1 d . . .
S3 S 0.50735(12) 0.3088(2) 0.13578(6) 0.0509(5) Uani 1 1 d . . .
S4 S 0.46511(12) 0.7401(2) 0.12566(6) 0.0482(5) Uani 1 1 d . . .
O1 O 1.1166(4) -0.0867(8) 0.16809(18) 0.099(2) Uani 1 1 d . . .
O2 O 1.0409(4) -0.1954(8) 0.02963(18) 0.0861(19) Uani 1 1 d . . .
O3 O 1.0742(4) 0.3799(8) 0.0714(2) 0.105(2) Uani 1 1 d . . .
O4 O 0.8036(4) -0.1329(7) -0.01200(16) 0.0775(18) Uani 1 1 d . . .
O5 O 0.8293(3) 0.4386(7) 0.02133(16) 0.0761(17) Uani 1 1 d . . .
O6 O 0.6316(3) 0.0554(8) 0.07529(17) 0.0812(19) Uani 1 1 d . . .
O7 O 0.8027(4) -0.0871(7) 0.21463(13) 0.0734(16) Uani 1 1 d . . .
H7 H 0.7687 -0.1800 0.2136 0.110 Uiso 1 1 calc R . .
O8 O 0.3648(5) 0.4904(9) 0.2254(2) 0.115(2) Uani 1 1 d . . .
O9 O 0.2775(4) 0.1273(8) 0.11359(18) 0.095(2) Uani 1 1 d . . .
O10 O 0.2230(4) 0.7071(8) 0.1003(2) 0.124(3) Uani 1 1 d . . .
O11 O 0.4262(4) 0.1569(8) 0.02750(18) 0.095(2) Uani 1 1 d . . .
O12 O 0.3649(4) 0.7431(8) 0.01714(19) 0.103(2) Uani 1 1 d . . .
O13 O 0.6552(4) 0.5788(8) 0.06002(18) 0.087(2) Uani 1 1 d . . .
O14 O 0.6763(4) 0.6453(8) 0.21788(16) 0.0828(18) Uani 1 1 d . . .
H14 H 0.6852 0.5680 0.2373 0.124 Uiso 1 1 calc R . .
C1 C 1.0658(5) -0.0382(11) 0.1400(2) 0.060(2) Uani 1 1 d . . .
C2 C 1.0208(5) -0.1054(11) 0.0564(3) 0.059(2) Uani 1 1 d . . .
C3 C 1.0382(5) 0.2427(11) 0.0809(2) 0.063(2) Uani 1 1 d . . .
C4 C 0.8112(4) -0.0530(10) 0.0198(2) 0.052(2) Uani 1 1 d . . .
C5 C 0.8257(4) 0.2995(11) 0.0401(2) 0.049(2) Uani 1 1 d . . .
C6 C 0.7061(5) 0.0697(10) 0.0725(2) 0.056(2) Uani 1 1 d . . .
C7 C 0.8508(5) -0.2143(10) 0.1528(2) 0.055(2) Uani 1 1 d . . .
H7A H 0.8049 -0.3128 0.1519 0.067 Uiso 1 1 calc R . .
H7B H 0.9035 -0.2628 0.1708 0.067 Uiso 1 1 calc R . .
C8 C 0.8193(6) -0.0426(11) 0.1735(2) 0.077(3) Uani 1 1 d . . .
H8 H 0.7597 -0.0163 0.1576 0.093 Uiso 1 1 calc R . .
C9 C 0.8661(5) 0.1372(10) 0.1729(2) 0.066(2) Uani 1 1 d . . .
H9A H 0.9223 0.1240 0.1918 0.079 Uiso 1 1 calc R . .
H9B H 0.8313 0.2340 0.1848 0.079 Uiso 1 1 calc R . .
C10 C 0.3701(6) 0.4889(12) 0.1900(3) 0.083(3) Uani 1 1 d . . .
C11 C 0.3193(5) 0.2641(11) 0.1232(2) 0.062(2) Uani 1 1 d . . .
C12 C 0.2844(6) 0.6180(11) 0.1149(3) 0.076(3) Uani 1 1 d . . .
C13 C 0.4456(5) 0.2903(11) 0.0480(2) 0.060(2) Uani 1 1 d . . .
C14 C 0.4087(5) 0.6479(10) 0.0415(3) 0.061(2) Uani 1 1 d . . .
C15 C 0.5840(5) 0.5488(11) 0.0665(2) 0.060(2) Uani 1 1 d . . .
C16 C 0.6043(4) 0.4022(10) 0.1711(2) 0.060(2) Uani 1 1 d . . .
H16A H 0.6201 0.3089 0.1934 0.071 Uiso 1 1 calc R . .
H16B H 0.6542 0.4097 0.1558 0.071 Uiso 1 1 calc R . .
C17 C 0.5942(5) 0.5970(11) 0.1909(2) 0.062(2) Uani 1 1 d . . .
H17 H 0.5480 0.5831 0.2088 0.075 Uiso 1 1 calc R . .
C18 C 0.5668(4) 0.7589(9) 0.1622(2) 0.061(2) Uani 1 1 d . . .
H18A H 0.6150 0.7820 0.1463 0.073 Uiso 1 1 calc R . .
H18B H 0.5622 0.8730 0.1791 0.073 Uiso 1 1 calc R . .
C19 C 0.3878(5) 0.0422(12) 0.2627(2) 0.087(3) Uani 1 1 d . . .
H19 H 0.3705 0.1727 0.2699 0.105 Uiso 1 1 calc R . .
Cl1 Cl 0.49959(19) 0.0546(6) 0.25375(9) 0.1703(14) Uani 1 1 d . . .
Cl2 Cl 0.31953(17) -0.0213(4) 0.21827(8) 0.1233(10) Uani 1 1 d . . .
Cl3 Cl 0.3833(2) -0.0991(5) 0.30471(9) 0.1600(13) Uani 1 1 d . . .

loop_
_atom_site_aniso_label
_atom_site_aniso_U_11
_atom_site_aniso_U_22
_atom_site_aniso_U_33
_atom_site_aniso_U_23
_atom_site_aniso_U_13
_atom_site_aniso_U_12
Fe1 0.0420(6) 0.0517(7) 0.0408(7) 0.0038(5) 0.0033(5) -0.0005(6)
Fe2 0.0425(7) 0.0438(6) 0.0367(7) 0.0027(5) 0.0047(5) 0.0036(5)
Fe3 0.0503(7) 0.0433(7) 0.0641(8) -0.0031(6) 0.0175(6) -0.0032(6)
Fe4 0.0470(7) 0.0447(6) 0.0417(7) -0.0008(5) 0.0026(5) -0.0005(6)
S1 0.0522(12) 0.0398(10) 0.0330(11) -0.0001(9) 0.0066(9) 0.0027(9)
S2 0.0679(14) 0.0439(12) 0.0404(12) -0.0033(9) 0.0122(10) -0.0036(10)
S3 0.0559(13) 0.0430(11) 0.0527(13) 0.0019(10) 0.0049(10) 0.0034(10)
S4 0.0516(13) 0.0380(11) 0.0540(13) -0.0024(9) 0.0051(10) -0.0030(9)
O1 0.080(5) 0.133(5) 0.072(5) 0.033(4) -0.025(3) 0.000(4)
O2 0.100(5) 0.089(5) 0.076(5) 0.001(4) 0.038(4) 0.020(4)
O3 0.108(5) 0.081(5) 0.133(6) 0.025(4) 0.036(4) -0.036(4)
O4 0.111(5) 0.077(4) 0.043(4) -0.012(3) 0.005(3) 0.000(3)
O5 0.110(5) 0.051(4) 0.072(4) 0.020(3) 0.030(3) 0.014(3)
O6 0.054(4) 0.102(5) 0.092(5) 0.004(3) 0.023(3) 0.011(4)
O7 0.101(4) 0.101(5) 0.023(3) -0.015(3) 0.024(3) -0.050(3)
O8 0.181(6) 0.091(5) 0.091(5) -0.011(4) 0.079(5) -0.019(4)
O9 0.083(5) 0.073(4) 0.122(5) -0.004(4) -0.002(4) -0.040(3)
O10 0.063(5) 0.070(5) 0.233(9) 0.000(5) 0.002(5) 0.012(4)
O11 0.116(5) 0.072(4) 0.087(5) -0.031(3) -0.012(4) -0.015(4)
O12 0.114(5) 0.080(5) 0.097(5) 0.010(4) -0.043(4) 0.011(4)
O13 0.072(4) 0.098(5) 0.099(5) -0.018(4) 0.034(4) -0.004(4)
O14 0.085(4) 0.107(5) 0.046(4) 0.026(3) -0.023(3) -0.036(4)
C1 0.047(5) 0.072(6) 0.059(6) 0.012(5) 0.001(4) -0.006(5)
C2 0.065(6) 0.059(6) 0.056(6) 0.026(5) 0.024(5) 0.009(4)
C3 0.058(6) 0.068(6) 0.062(6) -0.003(5) 0.011(4) 0.003(5)
C4 0.055(5) 0.056(5) 0.042(5) 0.005(4) -0.002(4) 0.004(4)
C5 0.048(5) 0.063(5) 0.034(5) -0.007(4) 0.000(4) 0.002(4)
C6 0.061(6) 0.064(5) 0.041(5) 0.014(4) 0.004(4) 0.017(5)
C7 0.062(5) 0.064(5) 0.040(5) 0.006(4) 0.008(4) -0.008(4)
C8 0.129(8) 0.067(6) 0.048(6) -0.020(5) 0.051(5) -0.039(6)
C9 0.102(7) 0.043(5) 0.057(6) -0.009(4) 0.027(5) -0.009(5)
C10 0.099(7) 0.065(6) 0.097(8) 0.000(6) 0.054(6) -0.003(5)
C11 0.036(5) 0.063(6) 0.086(7) 0.018(5) 0.004(5) -0.006(4)
C12 0.053(6) 0.049(6) 0.127(9) -0.012(5) 0.022(6) -0.012(5)
C13 0.060(6) 0.068(6) 0.046(6) -0.002(4) -0.007(4) -0.001(5)
C14 0.055(6) 0.046(5) 0.076(7) -0.013(4) -0.004(5) 0.003(4)
C15 0.058(6) 0.059(5) 0.060(6) -0.004(4) 0.000(5) 0.005(5)
C16 0.052(5) 0.067(6) 0.052(5) 0.006(4) -0.015(4) 0.002(4)
C17 0.064(6) 0.074(6) 0.043(5) 0.004(5) -0.010(4) -0.018(5)
C18 0.076(6) 0.056(5) 0.043(5) 0.000(4) -0.014(4) -0.011(4)
C19 0.103(7) 0.105(7) 0.057(6) -0.012(5) 0.023(5) -0.006(6)
Cl1 0.096(2) 0.300(5) 0.116(3) -0.017(3) 0.0171(18) -0.020(3)
Cl2 0.129(2) 0.105(2) 0.114(2) 0.0009(16) -0.0475(18) -0.0044(18)
Cl3 0.176(3) 0.181(3) 0.123(3) 0.075(2) 0.023(2) 0.033(2)

loop_
_atom_type_symbol
_atom_type_description
_atom_type_scat_dispersion_real
_atom_type_scat_dispersion_imag
_atom_type_scat_source
C C 0.0033 0.0016 'International Tables Vol C Tables 4.2.6.8 and 6.1.1.4'
H H 0.0000 0.0000 'International Tables Vol C Tables 4.2.6.8 and 6.1.1.4'
O O 0.0106 0.0060 'International Tables Vol C Tables 4.2.6.8 and 6.1.1.4'
Cl Cl 0.1484 0.1585 'International Tables Vol C Tables 4.2.6.8 and 6.1.1.4'
S S 0.1246 0.1234 'International Tables Vol C Tables 4.2.6.8 and 6.1.1.4'
Fe Fe 0.3463 0.8444 'International Tables Vol C Tables 4.2.6.8 and 6.1.1.4'

loop_
_geom_angle_atom_site_label_1
_geom_angle_atom_site_label_2
_geom_angle_atom_site_label_3
_geom_angle
_geom_angle_site_symmetry_1
_geom_angle_site_symmetry_3
_geom_angle_publ_flag
C1 Fe1 C3 99.7(3) . . ?
C1 Fe1 C2 100.2(3) . . ?
C3 Fe1 C2 90.9(3) . . ?
C1 Fe1 S1 100.2(2) . . ?
C3 Fe1 S1 160.0(2) . . ?
C2 Fe1 S1 87.8(2) . . ?
C1 Fe1 S2 104.7(3) . . ?
C3 Fe1 S2 87.4(2) . . ?
C2 Fe1 S2 154.9(2) . . ?
S1 Fe1 S2 85.30(7) . . ?
C1 Fe1 Fe2 147.8(2) . . ?
C3 Fe1 Fe2 104.6(2) . . ?
C2 Fe1 Fe2 100.2(2) . . ?
S1 Fe1 Fe2 56.14(5) . . ?
S2 Fe1 Fe2 56.30(6) . . ?
C4 Fe2 C5 90.8(3) . . ?
C4 Fe2 C6 96.3(3) . . ?
C5 Fe2 C6 100.3(3) . . ?
C4 Fe2 S1 88.0(2) . . ?
C5 Fe2 S1 155.9(2) . . ?
C6 Fe2 S1 103.8(2) . . ?
C4 Fe2 S2 157.8(2) . . ?
C5 Fe2 S2 86.9(2) . . ?
C6 Fe2 S2 105.8(2) . . ?
S1 Fe2 S2 85.24(7) . . ?
C4 Fe2 Fe1 102.8(2) . . ?
C5 Fe2 Fe1 100.8(2) . . ?
C6 Fe2 Fe1 151.2(2) . . ?
S1 Fe2 Fe1 56.14(5) . . ?
S2 Fe2 Fe1 56.20(6) . . ?
C10 Fe3 C11 98.1(4) . . ?
C10 Fe3 C12 100.0(4) . . ?
C11 Fe3 C12 89.6(3) . . ?
C10 Fe3 S3 103.6(3) . . ?
C11 Fe3 S3 87.9(2) . . ?
C12 Fe3 S3 156.4(3) . . ?
C10 Fe3 S4 105.5(3) . . ?
C11 Fe3 S4 156.3(3) . . ?
C12 Fe3 S4 87.8(2) . . ?
S3 Fe3 S4 85.16(7) . . ?
C10 Fe3 Fe4 150.5(3) . . ?
C11 Fe3 Fe4 101.8(3) . . ?
C12 Fe3 Fe4 101.6(3) . . ?
S3 Fe3 Fe4 56.09(6) . . ?
S4 Fe3 Fe4 55.87(6) . . ?
C14 Fe4 C15 100.2(3) . . ?
C14 Fe4 C13 90.8(3) . . ?
C15 Fe4 C13 99.7(3) . . ?
C14 Fe4 S4 87.3(2) . . ?
C15 Fe4 S4 100.5(2) . . ?
C13 Fe4 S4 159.7(3) . . ?
C14 Fe4 S3 157.8(3) . . ?
C15 Fe4 S3 101.9(2) . . ?
C13 Fe4 S3 88.6(2) . . ?
S4 Fe4 S3 85.58(8) . . ?
C14 Fe4 Fe3 102.6(3) . . ?
C15 Fe4 Fe3 146.3(2) . . ?
C13 Fe4 Fe3 104.5(3) . . ?
S4 Fe4 Fe3 56.41(6) . . ?
S3 Fe4 Fe3 56.23(6) . . ?
C7 S1 Fe1 111.7(2) . . ?
C7 S1 Fe2 112.2(2) . . ?
Fe1 S1 Fe2 67.72(6) . . ?
C9 S2 Fe1 110.5(2) . . ?
C9 S2 Fe2 113.4(2) . . ?
Fe1 S2 Fe2 67.50(6) . . ?
C16 S3 Fe4 110.3(2) . . ?
C16 S3 Fe3 113.8(2) . . ?
Fe4 S3 Fe3 67.68(6) . . ?
C18 S4 Fe4 110.7(2) . . ?
C18 S4 Fe3 113.7(2) . . ?
Fe4 S4 Fe3 67.72(6) . . ?
C8 O7 H7 109.5 . . ?
C17 O14 H14 109.5 . . ?
O1 C1 Fe1 178.4(7) . . ?
O2 C2 Fe1 177.7(8) . . ?
O3 C3 Fe1 178.4(8) . . ?
O4 C4 Fe2 177.9(7) . . ?
O5 C5 Fe2 177.3(7) . . ?
O6 C6 Fe2 176.6(8) . . ?
C8 C7 S1 120.0(5) . . ?
C8 C7 H7A 107.3 . . ?
S1 C7 H7A 107.3 . . ?
C8 C7 H7B 107.3 . . ?
S1 C7 H7B 107.3 . . ?
H7A C7 H7B 106.9 . . ?
O7 C8 C9 111.2(6) . . ?
O7 C8 C7 111.5(6) . . ?
C9 C8 C7 119.7(7) . . ?
O7 C8 H8 104.3 . . ?
C9 C8 H8 104.3 . . ?
C7 C8 H8 104.3 . . ?
C8 C9 S2 120.8(5) . . ?
C8 C9 H9A 107.1 . . ?
S2 C9 H9A 107.1 . . ?
C8 C9 H9B 107.1 . . ?
S2 C9 H9B 107.1 . . ?
H9A C9 H9B 106.8 . . ?
O8 C10 Fe3 178.2(9) . . ?
O9 C11 Fe3 177.7(7) . . ?
O10 C12 Fe3 178.8(9) . . ?
O11 C13 Fe4 178.9(7) . . ?
O12 C14 Fe4 179.3(8) . . ?
O13 C15 Fe4 177.0(8) . . ?
C17 C16 S3 117.1(5) . . ?
C17 C16 H16A 108.0 . . ?
S3 C16 H16A 108.0 . . ?
C17 C16 H16B 108.0 . . ?
S3 C16 H16B 108.0 . . ?
H16A C16 H16B 107.3 . . ?
O14 C17 C18 109.6(6) . . ?
O14 C17 C16 109.2(6) . . ?
C18 C17 C16 116.6(6) . . ?
O14 C17 H17 107.0 . . ?
C18 C17 H17 107.0 . . ?
C16 C17 H17 107.0 . . ?
C17 C18 S4 119.2(5) . . ?
C17 C18 H18A 107.5 . . ?
S4 C18 H18A 107.5 . . ?
C17 C18 H18B 107.5 . . ?
S4 C18 H18B 107.5 . . ?
H18A C18 H18B 107.0 . . ?
Cl3 C19 Cl2 116.0(5) . . ?
Cl3 C19 Cl1 108.9(5) . . ?
Cl2 C19 Cl1 110.3(5) . . ?
Cl3 C19 H19 107.1 . . ?
Cl2 C19 H19 107.1 . . ?
Cl1 C19 H19 107.1 . . ?

loop_
_geom_bond_atom_site_label_1
_geom_bond_atom_site_label_2
_geom_bond_distance
_geom_bond_site_symmetry_2
_geom_bond_publ_flag
Fe1 C1 1.772(8) . ?
Fe1 C3 1.779(8) . ?
Fe1 C2 1.782(9) . ?
Fe1 S1 2.258(2) . ?
Fe1 S2 2.263(2) . ?
Fe1 Fe2 2.5164(14) . ?
Fe2 C4 1.767(8) . ?
Fe2 C5 1.782(8) . ?
Fe2 C6 1.786(8) . ?
Fe2 S1 2.2582(19) . ?
Fe2 S2 2.266(2) . ?
Fe3 C10 1.763(9) . ?
Fe3 C11 1.781(8) . ?
Fe3 C12 1.785(9) . ?
Fe3 S3 2.260(2) . ?
Fe3 S4 2.264(2) . ?
Fe3 Fe4 2.5145(15) . ?
Fe4 C14 1.770(8) . ?
Fe4 C15 1.794(8) . ?
Fe4 C13 1.798(8) . ?
Fe4 S4 2.249(2) . ?
Fe4 S3 2.256(2) . ?
S1 C7 1.822(6) . ?
S2 C9 1.792(7) . ?
S3 C16 1.829(6) . ?
S4 C18 1.790(6) . ?
O1 C1 1.142(7) . ?
O2 C2 1.146(8) . ?
O3 C3 1.160(7) . ?
O4 C4 1.159(7) . ?
O5 C5 1.144(7) . ?
O6 C6 1.150(7) . ?
O7 C8 1.427(7) . ?
O7 H7 0.8200 . ?
O8 C10 1.164(9) . ?
O9 C11 1.153(7) . ?
O10 C12 1.152(8) . ?
O11 C13 1.148(7) . ?
O12 C14 1.153(7) . ?
O13 C15 1.148(7) . ?
O14 C17 1.440(7) . ?
O14 H14 0.8200 . ?
C7 C8 1.481(8) . ?
C7 H7A 0.9700 . ?
C7 H7B 0.9700 . ?
C8 C9 1.433(8) . ?
C8 H8 0.9800 . ?
C9 H9A 0.9700 . ?
C9 H9B 0.9700 . ?
C16 C17 1.511(8) . ?
C16 H16A 0.9700 . ?
C16 H16B 0.9700 . ?
C17 C18 1.474(8) . ?
C17 H17 0.9800 . ?
C18 H18A 0.9700 . ?
C18 H18B 0.9700 . ?
C19 Cl3 1.687(8) . ?
C19 Cl2 1.689(7) . ?
C19 Cl1 1.761(8) . ?
C19 H19 0.9800 . ?

loop_
_geom_torsion_atom_site_label_1
_geom_torsion_atom_site_label_2
_geom_torsion_atom_site_label_3
_geom_torsion_atom_site_label_4
_geom_torsion
_geom_torsion_site_symmetry_1
_geom_torsion_site_symmetry_2
_geom_torsion_site_symmetry_3
_geom_torsion_site_symmetry_4
_geom_torsion_publ_flag
C1 Fe1 Fe2 C4 -127.0(5) . . . . ?
C3 Fe1 Fe2 C4 95.3(3) . . . . ?
C2 Fe1 Fe2 C4 1.7(3) . . . . ?
S1 Fe1 Fe2 C4 -78.7(2) . . . . ?
S2 Fe1 Fe2 C4 172.1(2) . . . . ?
C1 Fe1 Fe2 C5 139.7(5) . . . . ?
C3 Fe1 Fe2 C5 2.0(3) . . . . ?
C2 Fe1 Fe2 C5 -91.7(3) . . . . ?
S1 Fe1 Fe2 C5 -172.1(2) . . . . ?
S2 Fe1 Fe2 C5 78.7(2) . . . . ?
C1 Fe1 Fe2 C6 3.3(7) . . . . ?
C3 Fe1 Fe2 C6 -134.4(6) . . . . ?
C2 Fe1 Fe2 C6 131.9(6) . . . . ?
S1 Fe1 Fe2 C6 51.5(5) . . . . ?
S2 Fe1 Fe2 C6 -57.7(5) . . . . ?
C1 Fe1 Fe2 S1 -48.3(5) . . . . ?
C3 Fe1 Fe2 S1 174.0(3) . . . . ?
C2 Fe1 Fe2 S1 80.4(2) . . . . ?
S2 Fe1 Fe2 S1 -109.20(9) . . . . ?
C1 Fe1 Fe2 S2 60.9(5) . . . . ?
C3 Fe1 Fe2 S2 -76.8(3) . . . . ?
C2 Fe1 Fe2 S2 -170.4(2) . . . . ?
S1 Fe1 Fe2 S2 109.20(9) . . . . ?
C10 Fe3 Fe4 C14 -135.3(6) . . . . ?
C11 Fe3 Fe4 C14 93.1(3) . . . . ?
C12 Fe3 Fe4 C14 1.1(3) . . . . ?
S3 Fe3 Fe4 C14 172.4(2) . . . . ?
S4 Fe3 Fe4 C14 -78.1(2) . . . . ?
C10 Fe3 Fe4 C15 -4.0(7) . . . . ?
C11 Fe3 Fe4 C15 -135.5(5) . . . . ?
C12 Fe3 Fe4 C15 132.4(5) . . . . ?
S3 Fe3 Fe4 C15 -56.2(4) . . . . ?
S4 Fe3 Fe4 C15 53.2(4) . . . . ?
C10 Fe3 Fe4 C13 130.5(6) . . . . ?
C11 Fe3 Fe4 C13 -1.0(3) . . . . ?
C12 Fe3 Fe4 C13 -93.0(3) . . . . ?
S3 Fe3 Fe4 C13 78.3(2) . . . . ?
S4 Fe3 Fe4 C13 -172.3(2) . . . . ?
C10 Fe3 Fe4 S4 -57.2(6) . . . . ?
C11 Fe3 Fe4 S4 171.2(2) . . . . ?
C12 Fe3 Fe4 S4 79.2(3) . . . . ?
S3 Fe3 Fe4 S4 -109.44(9) . . . . ?
C10 Fe3 Fe4 S3 52.2(6) . . . . ?
C11 Fe3 Fe4 S3 -79.3(2) . . . . ?
C12 Fe3 Fe4 S3 -171.3(3) . . . . ?
S4 Fe3 Fe4 S3 109.44(9) . . . . ?
C1 Fe1 S1 C7 50.2(4) . . . . ?
C3 Fe1 S1 C7 -123.1(8) . . . . ?
C2 Fe1 S1 C7 150.2(3) . . . . ?
S2 Fe1 S1 C7 -54.0(2) . . . . ?
Fe2 Fe1 S1 C7 -106.0(2) . . . . ?
C1 Fe1 S1 Fe2 156.2(3) . . . . ?
C3 Fe1 S1 Fe2 -17.1(7) . . . . ?
C2 Fe1 S1 Fe2 -103.8(2) . . . . ?
S2 Fe1 S1 Fe2 52.03(6) . . . . ?
C4 Fe2 S1 C7 -147.8(3) . . . . ?
C5 Fe2 S1 C7 124.7(6) . . . . ?
C6 Fe2 S1 C7 -51.8(3) . . . . ?
S2 Fe2 S1 C7 53.4(2) . . . . ?
Fe1 Fe2 S1 C7 105.3(2) . . . . ?
C4 Fe2 S1 Fe1 106.9(2) . . . . ?
C5 Fe2 S1 Fe1 19.4(5) . . . . ?
C6 Fe2 S1 Fe1 -157.1(2) . . . . ?
S2 Fe2 S1 Fe1 -51.95(7) . . . . ?
C1 Fe1 S2 C9 -43.5(3) . . . . ?
C3 Fe1 S2 C9 -142.8(4) . . . . ?
C2 Fe1 S2 C9 130.4(6) . . . . ?
S1 Fe1 S2 C9 55.8(3) . . . . ?
Fe2 Fe1 S2 C9 107.7(3) . . . . ?
C1 Fe1 S2 Fe2 -151.2(2) . . . . ?
C3 Fe1 S2 Fe2 109.4(2) . . . . ?
C2 Fe1 S2 Fe2 22.7(6) . . . . ?
S1 Fe1 S2 Fe2 -51.90(6) . . . . ?
C4 Fe2 S2 C9 -124.3(6) . . . . ?
C5 Fe2 S2 C9 151.2(3) . . . . ?
C6 Fe2 S2 C9 51.4(4) . . . . ?
S1 Fe2 S2 C9 -51.6(3) . . . . ?
Fe1 Fe2 S2 C9 -103.5(3) . . . . ?
C4 Fe2 S2 Fe1 -20.8(6) . . . . ?
C5 Fe2 S2 Fe1 -105.3(2) . . . . ?
C6 Fe2 S2 Fe1 155.0(2) . . . . ?
S1 Fe2 S2 Fe1 51.90(6) . . . . ?
C14 Fe4 S3 C16 -128.1(7) . . . . ?
C15 Fe4 S3 C16 43.6(4) . . . . ?
C13 Fe4 S3 C16 143.2(4) . . . . ?
S4 Fe4 S3 C16 -56.3(3) . . . . ?
Fe3 Fe4 S3 C16 -108.3(3) . . . . ?
C14 Fe4 S3 Fe3 -19.9(6) . . . . ?
C15 Fe4 S3 Fe3 151.9(2) . . . . ?
C13 Fe4 S3 Fe3 -108.5(2) . . . . ?
S4 Fe4 S3 Fe3 51.99(6) . . . . ?
C10 Fe3 S3 C16 -53.2(4) . . . . ?
C11 Fe3 S3 C16 -151.0(3) . . . . ?
C12 Fe3 S3 C16 124.8(6) . . . . ?
S4 Fe3 S3 C16 51.7(3) . . . . ?
Fe4 Fe3 S3 C16 103.2(3) . . . . ?
C10 Fe3 S3 Fe4 -156.4(3) . . . . ?
C11 Fe3 S3 Fe4 105.7(3) . . . . ?
C12 Fe3 S3 Fe4 21.6(6) . . . . ?
S4 Fe3 S3 Fe4 -51.56(6) . . . . ?
C14 Fe4 S4 C18 -144.9(3) . . . . ?
C15 Fe4 S4 C18 -45.0(3) . . . . ?
C13 Fe4 S4 C18 130.0(7) . . . . ?
S3 Fe4 S4 C18 56.2(3) . . . . ?
Fe3 Fe4 S4 C18 108.0(3) . . . . ?
C14 Fe4 S4 Fe3 107.1(3) . . . . ?
C15 Fe4 S4 Fe3 -153.1(2) . . . . ?
C13 Fe4 S4 Fe3 22.0(7) . . . . ?
S3 Fe4 S4 Fe3 -51.83(7) . . . . ?
C10 Fe3 S4 C18 50.8(4) . . . . ?
C11 Fe3 S4 C18 -125.5(6) . . . . ?
C12 Fe3 S4 C18 150.6(4) . . . . ?
S3 Fe3 S4 C18 -52.0(3) . . . . ?
Fe4 Fe3 S4 C18 -103.7(3) . . . . ?
C10 Fe3 S4 Fe4 154.6(3) . . . . ?
C11 Fe3 S4 Fe4 -21.7(6) . . . . ?
C12 Fe3 S4 Fe4 -105.6(3) . . . . ?
S3 Fe3 S4 Fe4 51.76(6) . . . . ?
C3 Fe1 C1 O1 163(30) . . . . ?
C2 Fe1 C1 O1 -105(30) . . . . ?
S1 Fe1 C1 O1 -15(30) . . . . ?
S2 Fe1 C1 O1 73(30) . . . . ?
Fe2 Fe1 C1 O1 24(30) . . . . ?
C1 Fe1 C2 O2 143(18) . . . . ?
C3 Fe1 C2 O2 -117(18) . . . . ?
S1 Fe1 C2 O2 43(18) . . . . ?
S2 Fe1 C2 O2 -31(19) . . . . ?
Fe2 Fe1 C2 O2 -12(18) . . . . ?
C1 Fe1 C3 O3 -23(28) . . . . ?
C2 Fe1 C3 O3 -124(28) . . . . ?
S1 Fe1 C3 O3 150(27) . . . . ?
S2 Fe1 C3 O3 81(28) . . . . ?
Fe2 Fe1 C3 O3 135(28) . . . . ?
C5 Fe2 C4 O4 -13(19) . . . . ?
C6 Fe2 C4 O4 88(19) . . . . ?
S1 Fe2 C4 O4 -168(19) . . . . ?
S2 Fe2 C4 O4 -96(19) . . . . ?
Fe1 Fe2 C4 O4 -114(19) . . . . ?
C4 Fe2 C5 O5 -27(15) . . . . ?
C6 Fe2 C5 O5 -123(15) . . . . ?
S1 Fe2 C5 O5 60(15) . . . . ?
S2 Fe2 C5 O5 131(15) . . . . ?
Fe1 Fe2 C5 O5 77(15) . . . . ?
C4 Fe2 C6 O6 47(12) . . . . ?
C5 Fe2 C6 O6 139(12) . . . . ?
S1 Fe2 C6 O6 -42(12) . . . . ?
S2 Fe2 C6 O6 -131(12) . . . . ?
Fe1 Fe2 C6 O6 -84(12) . . . . ?
Fe1 S1 C7 C8 56.8(6) . . . . ?
Fe2 S1 C7 C8 -17.0(7) . . . . ?
S1 C7 C8 O7 -178.7(5) . . . . ?
S1 C7 C8 C9 -46.6(10) . . . . ?
O7 C8 C9 S2 -177.5(5) . . . . ?
C7 C8 C9 S2 50.2(10) . . . . ?
Fe1 S2 C9 C8 -62.9(7) . . . . ?
Fe2 S2 C9 C8 10.7(7) . . . . ?
C11 Fe3 C10 O8 74(29) . . . . ?
C12 Fe3 C10 O8 165(29) . . . . ?
S3 Fe3 C10 O8 -16(29) . . . . ?
S4 Fe3 C10 O8 -104(29) . . . . ?
Fe4 Fe3 C10 O8 -58(29) . . . . ?
C10 Fe3 C11 O9 117(21) . . . . ?
C12 Fe3 C11 O9 17(21) . . . . ?
S3 Fe3 C11 O9 -139(21) . . . . ?
S4 Fe3 C11 O9 -66(21) . . . . ?
Fe4 Fe3 C11 O9 -85(21) . . . . ?
C10 Fe3 C12 O10 161(43) . . . . ?
C11 Fe3 C12 O10 -101(43) . . . . ?
S3 Fe3 C12 O10 -17(43) . . . . ?
S4 Fe3 C12 O10 56(43) . . . . ?
Fe4 Fe3 C12 O10 1(43) . . . . ?
C14 Fe4 C13 O11 3(47) . . . . ?
C15 Fe4 C13 O11 -98(47) . . . . ?
S4 Fe4 C13 O11 87(47) . . . . ?
S3 Fe4 C13 O11 160(47) . . . . ?
Fe3 Fe4 C13 O11 106(47) . . . . ?
C15 Fe4 C14 O12 -153(100) . . . . ?
C13 Fe4 C14 O12 107(69) . . . . ?
S4 Fe4 C14 O12 -53(69) . . . . ?
S3 Fe4 C14 O12 19(70) . . . . ?
Fe3 Fe4 C14 O12 2(69) . . . . ?
C14 Fe4 C15 O13 140(14) . . . . ?
C13 Fe4 C15 O13 -127(14) . . . . ?
S4 Fe4 C15 O13 51(14) . . . . ?
S3 Fe4 C15 O13 -36(14) . . . . ?
Fe3 Fe4 C15 O13 8(15) . . . . ?
Fe4 S3 C16 C17 63.8(6) . . . . ?
Fe3 S3 C16 C17 -10.0(6) . . . . ?
S3 C16 C17 O14 179.4(5) . . . . ?
S3 C16 C17 C18 -55.8(8) . . . . ?
O14 C17 C18 S4 -178.7(5) . . . . ?
C16 C17 C18 S4 56.6(9) . . . . ?
Fe4 S4 C18 C17 -64.6(6) . . . . ?
Fe3 S4 C18 C17 9.3(7) . . . . ?
